data_4027104
loop_
_publ_author_name
'Christian C. Ventocilla'
'K. A. Woerpel'

_publ_section_title
;
 Synthesis of Silyloxy Dienes by Silylene Transfer to Divinyl Ketones:
 Application to the Asymmetric Synthesis of Substituted Cyclohexanes
;
_journal_name_full 'Journal of Organic Chemistry'
_journal_page_first 3277
_journal_page_last 3283
_journal_paper_doi 10.1021/jo202650k
_journal_volume 77
_journal_year 2012
_chemical_absolute_configuration ad
_chemical_formula_sum 'C46 H63 N O5 Si'
_chemical_formula_weight 738.06
_chemical_name_systematic
; 
 ? 
;
_space_group_IT_number 19
_symmetry_cell_setting orthorhombic
_symmetry_space_group_name_Hall 'P 2ac 2ab'
_symmetry_space_group_name_H-M 'P 21 21 21'
_atom_sites_solution_hydrogens geom
_atom_sites_solution_primary direct
_atom_sites_solution_secondary difmap
_audit_creation_method SHELXTL
_cell_angle_alpha 90.00
_cell_angle_beta 90.00
_cell_angle_gamma 90.00
_cell_formula_units_Z 4
_cell_length_a 8.5749(6)
_cell_length_b 11.5138(8)
_cell_length_c 43.232(3)
_cell_measurement_reflns_used 9929
_cell_measurement_temperature 153(2)
_cell_measurement_theta_max 28.14
_cell_measurement_theta_min 2.42
_cell_volume 4268.3(5)
_computing_cell_refinement 'Bruker SAINT'
_computing_data_collection 'Bruker APEX2'
_computing_data_reduction 'Bruker SAINT'
_computing_molecular_graphics 'Bruker SHELXTL'
_computing_publication_material 'Bruker SHELXTL'
_computing_structure_refinement 'SHELXL-97 (Sheldrick, 2008)'
_computing_structure_solution 'SHELXS-97 (Sheldrick, 2008)'
_diffrn_ambient_temperature 153(2)
_diffrn_measured_fraction_theta_full 0.999
_diffrn_measured_fraction_theta_max 0.999
_diffrn_measurement_device_type 'Bruker APEX-II CCD'
_diffrn_measurement_method '\f and \w scans'
_diffrn_radiation_monochromator graphite
_diffrn_radiation_source 'fine-focus sealed tube'
_diffrn_radiation_type MoK\a
_diffrn_radiation_wavelength 0.71073
_diffrn_reflns_av_R_equivalents 0.0315
_diffrn_reflns_av_sigmaI/netI 0.0250
_diffrn_reflns_limit_h_max 10
_diffrn_reflns_limit_h_min -10
_diffrn_reflns_limit_k_max 14
_diffrn_reflns_limit_k_min -14
_diffrn_reflns_limit_l_max 55
_diffrn_reflns_limit_l_min -55
_diffrn_reflns_number 48529
_diffrn_reflns_theta_full 25.50
_diffrn_reflns_theta_max 27.10
_diffrn_reflns_theta_min 1.83
_exptl_absorpt_coefficient_mu 0.099
_exptl_absorpt_correction_T_max 0.9823
_exptl_absorpt_correction_T_min 0.9651
_exptl_absorpt_correction_type multi-scan
_exptl_absorpt_process_details 'Bruker SADABS'
_exptl_crystal_colour colourless
_exptl_crystal_density_diffrn 1.149
_exptl_crystal_density_meas ?
_exptl_crystal_description irregular
_exptl_crystal_F_000 1600
_exptl_crystal_size_max 0.36
_exptl_crystal_size_mid 0.27
_exptl_crystal_size_min 0.18
_refine_diff_density_max 0.260
_refine_diff_density_min -0.635
_refine_diff_density_rms 0.054
_refine_ls_abs_structure_details 'Flack H D (1983), Acta Cryst. A39, 876-881'
_refine_ls_abs_structure_Flack 0.02(14)
_refine_ls_extinction_method none
_refine_ls_goodness_of_fit_ref 1.088
_refine_ls_hydrogen_treatment constr
_refine_ls_matrix_type full
_refine_ls_number_parameters 465
_refine_ls_number_reflns 9397
_refine_ls_number_restraints 0
_refine_ls_restrained_S_all 1.088
_refine_ls_R_factor_all 0.0581
_refine_ls_R_factor_gt 0.0531
_refine_ls_shift/su_max 0.001
_refine_ls_shift/su_mean 0.000
_refine_ls_structure_factor_coef Fsqd
_refine_ls_weighting_details 'calc w=1/[\s^2^(Fo^2^)+(0.0863P)^2^+1.3545P] where P=(Fo^2^+2Fc^2^)/3'
_refine_ls_weighting_scheme calc
_refine_ls_wR_factor_gt 0.1439
_refine_ls_wR_factor_ref 0.1477
_reflns_number_gt 8611
_reflns_number_total 9397
_reflns_threshold_expression >2sigma(I)
_cod_data_source_file jo202650k_si_001.cif
_cod_data_source_block kaw147
_cod_depositor_comments
;
The following automatic conversions were performed:

'_exptl_crystal_density_meas' value 'none' was changed to '?' - the
value is perceived as not measured.

Automatic conversion script
Id: cif_fix_values 3008 2015-01-20 13:52:24Z robertas 
;
_cod_original_cell_volume 4268.2(5)
_cod_database_code 4027104

loop_
_symmetry_equiv_pos_as_xyz
'x, y, z'
'-x+1/2, -y, z+1/2'
'-x, y+1/2, -z+1/2'
'x+1/2, -y+1/2, -z'

loop_
_atom_site_label
_atom_site_type_symbol
_atom_site_fract_x
_atom_site_fract_y
_atom_site_fract_z
_atom_site_U_iso_or_equiv
_atom_site_adp_type
_atom_site_occupancy
_atom_site_symmetry_multiplicity
_atom_site_calc_flag
_atom_site_refinement_flags
Si1 Si 0.74130(8) 0.72993(6) 0.795917(13) 0.03065(15) Uani 1 1 d .
O1 O 0.8311(2) 0.79637(14) 0.82538(4) 0.0324(4) Uani 1 1 d .
O2 O 0.8472(2) 0.46485(15) 0.93836(4) 0.0351(4) Uani 1 1 d .
O3 O 0.4917(2) 0.71883(14) 0.94267(4) 0.0359(4) Uani 1 1 d .
O4 O 0.41057(17) 0.59580(12) 0.97892(3) 0.0239(3) Uani 1 1 d .
N1 N 0.6475(2) 0.56385(15) 0.95946(4) 0.0229(4) Uani 1 1 d .
C1 C 0.8247(3) 0.73403(19) 0.85275(5) 0.0279(4) Uani 1 1 d .
C2 C 0.9325(3) 0.74741(19) 0.87476(5) 0.0269(4) Uani 1 1 d .
C3 C 0.9212(3) 0.6749(2) 0.90407(5) 0.0281(4) Uani 1 1 d .
H3A H 0.9483 0.7236 0.9222 0.034 Uiso 1 1 calc R
H3B H 0.9972 0.6102 0.9030 0.034 Uiso 1 1 calc R
C4 C 0.7561(3) 0.62519(18) 0.90834(5) 0.0264(4) Uani 1 1 d .
H4A H 0.6825 0.6907 0.9125 0.032 Uiso 1 1 calc R
C5 C 0.7019(3) 0.5601(2) 0.87890(5) 0.0303(5) Uani 1 1 d .
H5A H 0.7848 0.5035 0.8727 0.036 Uiso 1 1 calc R
C6 C 0.6857(3) 0.6522(2) 0.85338(5) 0.0302(5) Uani 1 1 d .
H6A H 0.5922 0.7001 0.8586 0.036 Uiso 1 1 calc R
C7 C 0.6611(3) 0.6063(2) 0.81970(5) 0.0386(6) Uani 1 1 d .
H7A H 0.7327 0.5386 0.8168 0.046 Uiso 1 1 calc R
C8 C 0.7569(3) 0.54543(18) 0.93599(5) 0.0269(4) Uani 1 1 d .
C9 C 0.5148(2) 0.63480(19) 0.95810(5) 0.0251(4) Uani 1 1 d .
C10 C 0.4575(2) 0.48050(17) 0.98983(5) 0.0229(4) Uani 1 1 d .
C11 C 0.6377(2) 0.48836(18) 0.98719(5) 0.0234(4) Uani 1 1 d .
H11A H 0.6818 0.4100 0.9824 0.028 Uiso 1 1 calc R
C12 C 0.5965(4) 0.8396(3) 0.78085(6) 0.0438(6) Uani 1 1 d .
C13 C 0.6808(5) 0.9538(3) 0.77324(9) 0.0712(11) Uani 1 1 d .
H13A H 0.6037 1.0147 0.7691 0.107 Uiso 1 1 calc R
H13B H 0.7466 0.9428 0.7549 0.107 Uiso 1 1 calc R
H13C H 0.7460 0.9768 0.7908 0.107 Uiso 1 1 calc R
C14 C 0.4807(5) 0.8692(4) 0.80661(9) 0.0795(13) Uani 1 1 d .
H14A H 0.4144 0.9340 0.8000 0.119 Uiso 1 1 calc R
H14B H 0.5379 0.8914 0.8253 0.119 Uiso 1 1 calc R
H14C H 0.4154 0.8013 0.8110 0.119 Uiso 1 1 calc R
C15 C 0.5072(5) 0.7984(3) 0.75192(8) 0.0640(9) Uani 1 1 d .
H15A H 0.4282 0.8562 0.7464 0.096 Uiso 1 1 calc R
H15B H 0.4564 0.7240 0.7563 0.096 Uiso 1 1 calc R
H15C H 0.5804 0.7888 0.7347 0.096 Uiso 1 1 calc R
C16 C 0.8970(4) 0.6783(3) 0.76778(7) 0.0462(6) Uani 1 1 d .
C17 C 1.0241(5) 0.6195(4) 0.78678(11) 0.0822(13) Uani 1 1 d .
H17A H 1.1100 0.5966 0.7731 0.123 Uiso 1 1 calc R
H17B H 0.9812 0.5505 0.7970 0.123 Uiso 1 1 calc R
H17C H 1.0629 0.6737 0.8025 0.123 Uiso 1 1 calc R
C18 C 0.9697(6) 0.7769(4) 0.74936(12) 0.0968(17) Uani 1 1 d .
H18A H 1.0551 0.7464 0.7366 0.145 Uiso 1 1 calc R
H18B H 1.0105 0.8357 0.7636 0.145 Uiso 1 1 calc R
H18C H 0.8905 0.8120 0.7360 0.145 Uiso 1 1 calc R
C19 C 0.8279(5) 0.5897(3) 0.74501(8) 0.0707(10) Uani 1 1 d .
H19A H 0.9112 0.5587 0.7319 0.106 Uiso 1 1 calc R
H19B H 0.7493 0.6279 0.7321 0.106 Uiso 1 1 calc R
H19C H 0.7793 0.5261 0.7566 0.106 Uiso 1 1 calc R
C20 C 1.0662(3) 0.8298(2) 0.87292(5) 0.0284(4) Uani 1 1 d .
C21 C 1.2024(3) 0.8076(2) 0.88985(5) 0.0351(5) Uani 1 1 d .
H21A H 1.2094 0.7384 0.9017 0.042 Uiso 1 1 calc R
C22 C 1.3273(3) 0.8846(3) 0.88968(6) 0.0412(6) Uani 1 1 d .
H22A H 1.4181 0.8675 0.9014 0.049 Uiso 1 1 calc R
C23 C 1.3201(3) 0.9848(2) 0.87271(6) 0.0401(6) Uani 1 1 d .
H23A H 1.4050 1.0379 0.8728 0.048 Uiso 1 1 calc R
C24 C 1.1880(3) 1.0078(2) 0.85553(6) 0.0420(6) Uani 1 1 d .
H24A H 1.1831 1.0765 0.8434 0.050 Uiso 1 1 calc R
C25 C 1.0619(3) 0.9320(2) 0.85573(6) 0.0365(5) Uani 1 1 d .
H25A H 0.9715 0.9501 0.8440 0.044 Uiso 1 1 calc R
C26 C 0.5507(3) 0.4937(3) 0.88480(6) 0.0436(6) Uani 1 1 d .
H26A H 0.5227 0.4492 0.8663 0.065 Uiso 1 1 calc R
H26B H 0.4671 0.5487 0.8896 0.065 Uiso 1 1 calc R
H26C H 0.5653 0.4404 0.9023 0.065 Uiso 1 1 calc R
C27 C 0.4942(4) 0.5641(3) 0.81203(7) 0.0638(10) Uani 1 1 d .
H27A H 0.4821 0.4833 0.8187 0.096 Uiso 1 1 calc R
H27B H 0.4767 0.5695 0.7897 0.096 Uiso 1 1 calc R
H27C H 0.4182 0.6129 0.8229 0.096 Uiso 1 1 calc R
C28 C 0.3899(2) 0.39223(19) 0.96700(5) 0.0244(4) Uani 1 1 d .
C29 C 0.4624(3) 0.28716(19) 0.96019(5) 0.0295(5) Uani 1 1 d .
H29A H 0.5582 0.2677 0.9699 0.035 Uiso 1 1 calc R
C30 C 0.3951(3) 0.2105(2) 0.93923(6) 0.0341(5) Uani 1 1 d .
H30A H 0.4467 0.1398 0.9345 0.041 Uiso 1 1 calc R
C31 C 0.2561(3) 0.2353(2) 0.92538(6) 0.0399(5) Uani 1 1 d .
H31A H 0.2105 0.1822 0.9112 0.048 Uiso 1 1 calc R
C32 C 0.1823(3) 0.3398(2) 0.93233(7) 0.0437(6) Uani 1 1 d .
H32A H 0.0857 0.3582 0.9227 0.052 Uiso 1 1 calc R
C33 C 0.2475(3) 0.4167(2) 0.95294(6) 0.0341(5) Uani 1 1 d .
H33A H 0.1949 0.4871 0.9576 0.041 Uiso 1 1 calc R
C34 C 0.3904(2) 0.46334(19) 1.02205(5) 0.0247(4) Uani 1 1 d .
C35 C 0.4057(3) 0.3560(2) 1.03658(5) 0.0305(5) Uani 1 1 d .
H35A H 0.4583 0.2944 1.0263 0.037 Uiso 1 1 calc R
C36 C 0.3448(3) 0.3387(2) 1.06577(6) 0.0360(5) Uani 1 1 d .
H36A H 0.3551 0.2650 1.0755 0.043 Uiso 1 1 calc R
C37 C 0.2689(3) 0.4282(2) 1.08099(5) 0.0352(5) Uani 1 1 d .
H37A H 0.2290 0.4165 1.1013 0.042 Uiso 1 1 calc R
C38 C 0.2514(3) 0.5340(2) 1.06670(5) 0.0333(5) Uani 1 1 d .
H38A H 0.1987 0.5952 1.0771 0.040 Uiso 1 1 calc R
C39 C 0.3106(3) 0.5520(2) 1.03709(5) 0.0284(4) Uani 1 1 d .
H39A H 0.2965 0.6249 1.0272 0.034 Uiso 1 1 calc R
C40 C 0.7245(2) 0.5419(2) 1.01481(5) 0.0284(4) Uani 1 1 d .
H40A H 0.7013 0.4927 1.0333 0.034 Uiso 1 1 calc R
C41 C 0.6762(3) 0.6660(2) 1.02274(5) 0.0335(5) Uani 1 1 d .
H41A H 0.5666 0.6668 1.0292 0.050 Uiso 1 1 calc R
H41B H 0.6892 0.7156 1.0045 0.050 Uiso 1 1 calc R
H41C H 0.7416 0.6953 1.0396 0.050 Uiso 1 1 calc R
C42 C 0.9009(3) 0.5367(3) 1.00940(6) 0.0385(6) Uani 1 1 d .
H42A H 0.9555 0.5594 1.0284 0.058 Uiso 1 1 calc R
H42B H 0.9292 0.5900 0.9926 0.058 Uiso 1 1 calc R
H42C H 0.9308 0.4574 1.0037 0.058 Uiso 1 1 calc R
O5 O 0.8977(4) 0.3194(3) 0.83541(8) 0.0914(9) Uiso 1 1 d .
C43 C 1.1348(11) 0.4080(8) 0.8479(2) 0.167(3) Uiso 1 1 d .
H43A H 1.1962 0.4324 0.8659 0.250 Uiso 1 1 calc R
H43B H 1.0837 0.4759 0.8387 0.250 Uiso 1 1 calc R
H43C H 1.2039 0.3720 0.8326 0.250 Uiso 1 1 calc R
C44 C 1.0179(8) 0.3250(6) 0.85756(16) 0.125(2) Uiso 1 1 d .
H44A H 1.0662 0.2474 0.8600 0.151 Uiso 1 1 calc R
H44B H 0.9742 0.3484 0.8778 0.151 Uiso 1 1 calc R
C45 C 0.7793(7) 0.2397(5) 0.84324(13) 0.1037(16) Uiso 1 1 d .
H45A H 0.8255 0.1612 0.8452 0.124 Uiso 1 1 calc R
H45B H 0.7350 0.2612 0.8636 0.124 Uiso 1 1 calc R
C46 C 0.6588(8) 0.2362(6) 0.82125(15) 0.123(2) Uiso 1 1 d .
H46A H 0.5646 0.2039 0.8308 0.184 Uiso 1 1 calc R
H46B H 0.6905 0.1872 0.8038 0.184 Uiso 1 1 calc R
H46C H 0.6373 0.3150 0.8138 0.184 Uiso 1 1 calc R

loop_
_atom_site_aniso_label
_atom_site_aniso_U_11
_atom_site_aniso_U_22
_atom_site_aniso_U_33
_atom_site_aniso_U_23
_atom_site_aniso_U_13
_atom_site_aniso_U_12
Si1 0.0371(3) 0.0310(3) 0.0238(3) -0.0003(2) 0.0014(3) 0.0008(3)
O1 0.0432(9) 0.0284(8) 0.0256(7) 0.0031(6) -0.0023(7) -0.0038(7)
O2 0.0329(8) 0.0335(8) 0.0388(9) 0.0076(7) 0.0093(7) 0.0120(7)
O3 0.0396(9) 0.0326(8) 0.0354(8) 0.0123(7) 0.0099(7) 0.0149(7)
O4 0.0228(7) 0.0207(7) 0.0284(7) 0.0016(6) 0.0021(6) 0.0030(6)
N1 0.0218(8) 0.0230(9) 0.0238(8) 0.0026(7) 0.0007(7) 0.0027(7)
C1 0.0342(11) 0.0249(10) 0.0247(10) 0.0003(8) 0.0032(9) 0.0036(9)
C2 0.0302(11) 0.0269(11) 0.0236(9) 0.0003(8) 0.0035(8) 0.0030(9)
C3 0.0273(11) 0.0320(11) 0.0250(10) 0.0033(9) 0.0012(8) 0.0003(9)
C4 0.0271(10) 0.0281(10) 0.0240(9) 0.0018(8) 0.0043(8) 0.0042(9)
C5 0.0368(12) 0.0299(11) 0.0242(10) 0.0004(9) 0.0023(9) -0.0015(9)
C6 0.0317(11) 0.0335(12) 0.0254(10) 0.0007(9) -0.0001(9) -0.0005(9)
C7 0.0519(15) 0.0378(13) 0.0260(11) 0.0001(10) -0.0009(10) -0.0095(12)
C8 0.0246(10) 0.0266(10) 0.0295(10) 0.0015(8) 0.0048(9) 0.0015(9)
C9 0.0234(10) 0.0253(10) 0.0267(10) -0.0023(8) 0.0010(8) 0.0040(8)
C10 0.0211(10) 0.0193(9) 0.0282(10) 0.0023(8) -0.0009(8) 0.0016(8)
C11 0.0208(9) 0.0232(10) 0.0261(10) 0.0059(8) 0.0004(7) -0.0004(8)
C12 0.0530(16) 0.0503(16) 0.0281(12) 0.0031(11) -0.0041(11) 0.0118(13)
C13 0.096(3) 0.0431(17) 0.074(2) 0.0109(16) -0.023(2) 0.0088(18)
C14 0.083(3) 0.102(3) 0.0537(19) 0.012(2) 0.0141(18) 0.054(2)
C15 0.069(2) 0.075(2) 0.0486(17) 0.0011(16) -0.0220(15) 0.0122(19)
C16 0.0544(16) 0.0432(14) 0.0409(14) -0.0086(12) 0.0154(13) 0.0010(13)
C17 0.058(2) 0.102(3) 0.086(3) -0.016(2) 0.0065(19) 0.037(2)
C18 0.115(4) 0.069(2) 0.107(3) -0.008(2) 0.076(3) -0.016(3)
C19 0.094(3) 0.067(2) 0.0520(18) -0.0277(17) 0.0101(19) 0.013(2)
C20 0.0329(11) 0.0302(11) 0.0221(10) -0.0034(8) 0.0032(8) 0.0012(9)
C21 0.0356(12) 0.0408(13) 0.0288(11) 0.0070(10) -0.0007(9) -0.0012(10)
C22 0.0342(13) 0.0559(16) 0.0336(12) 0.0015(11) -0.0015(10) -0.0058(12)
C23 0.0385(13) 0.0429(14) 0.0389(13) -0.0068(11) 0.0042(11) -0.0131(11)
C24 0.0534(15) 0.0306(12) 0.0421(14) 0.0037(11) 0.0068(12) -0.0049(11)
C25 0.0391(13) 0.0301(12) 0.0401(13) 0.0010(10) -0.0029(11) 0.0005(10)
C26 0.0518(16) 0.0475(15) 0.0315(12) 0.0012(11) 0.0016(11) -0.0155(13)
C27 0.073(2) 0.082(2) 0.0368(15) 0.0136(15) -0.0151(15) -0.0380(19)
C28 0.0189(9) 0.0269(10) 0.0274(10) 0.0008(8) 0.0020(8) -0.0023(8)
C29 0.0248(10) 0.0248(10) 0.0389(12) 0.0008(9) -0.0016(9) 0.0032(8)
C30 0.0327(12) 0.0259(11) 0.0437(13) -0.0070(10) 0.0053(10) 0.0004(9)
C31 0.0303(11) 0.0421(13) 0.0473(13) -0.0162(11) 0.0011(11) -0.0046(11)
C32 0.0221(11) 0.0494(15) 0.0597(17) -0.0148(13) -0.0085(11) 0.0027(10)
C33 0.0215(10) 0.0338(11) 0.0469(13) -0.0096(10) -0.0015(10) 0.0045(10)
C34 0.0176(9) 0.0266(10) 0.0299(10) 0.0001(9) -0.0001(8) -0.0029(8)
C35 0.0299(11) 0.0273(11) 0.0343(11) 0.0022(9) 0.0030(9) 0.0019(9)
C36 0.0352(12) 0.0346(12) 0.0382(13) 0.0095(10) 0.0031(10) -0.0004(10)
C37 0.0278(12) 0.0476(14) 0.0304(11) 0.0022(10) 0.0045(9) -0.0072(10)
C38 0.0276(10) 0.0369(12) 0.0355(11) -0.0043(9) 0.0054(10) -0.0017(10)
C39 0.0253(10) 0.0288(11) 0.0311(11) 0.0006(9) 0.0007(9) -0.0009(8)
C40 0.0220(10) 0.0379(11) 0.0253(10) 0.0049(9) -0.0017(8) -0.0061(9)
C41 0.0320(11) 0.0380(13) 0.0307(11) -0.0023(10) -0.0008(9) -0.0132(10)
C42 0.0216(11) 0.0513(15) 0.0426(13) 0.0064(12) -0.0046(10) -0.0041(11)

loop_
_atom_type_symbol
_atom_type_description
_atom_type_scat_dispersion_real
_atom_type_scat_dispersion_imag
_atom_type_scat_source
C C 0.0033 0.0016 'International Tables Vol C Tables 4.2.6.8 and 6.1.1.4'
H H 0.0000 0.0000 'International Tables Vol C Tables 4.2.6.8 and 6.1.1.4'
N N 0.0061 0.0033 'International Tables Vol C Tables 4.2.6.8 and 6.1.1.4'
O O 0.0106 0.0060 'International Tables Vol C Tables 4.2.6.8 and 6.1.1.4'
Si Si 0.0817 0.0704 'International Tables Vol C Tables 4.2.6.8 and 6.1.1.4'

loop_
_geom_angle_atom_site_label_1
_geom_angle_atom_site_label_2
_geom_angle_atom_site_label_3
_geom_angle
O1 Si1 C7 95.62(10)
O1 Si1 C12 105.05(11)
C7 Si1 C12 116.97(14)
O1 Si1 C16 107.87(12)
C7 Si1 C16 111.63(13)
C12 Si1 C16 116.77(13)
C1 O1 Si1 113.28(14)
C9 O4 C10 109.59(15)
C8 N1 C9 127.04(17)
C8 N1 C11 122.42(17)
C9 N1 C11 109.21(16)
C2 C1 O1 121.4(2)
C2 C1 C6 126.99(19)
O1 C1 C6 111.57(18)
C1 C2 C20 124.6(2)
C1 C2 C3 119.1(2)
C20 C2 C3 116.31(19)
C2 C3 C4 111.28(18)
C8 C4 C3 108.51(18)
C8 C4 C5 110.99(18)
C3 C4 C5 110.94(17)
C26 C5 C6 112.9(2)
C26 C5 C4 111.09(19)
C6 C5 C4 106.46(18)
C1 C6 C5 111.70(19)
C1 C6 C7 107.37(18)
C5 C6 C7 116.6(2)
C27 C7 C6 115.5(2)
C27 C7 Si1 117.2(2)
C6 C7 Si1 101.75(16)
O2 C8 N1 118.89(19)
O2 C8 C4 122.41(19)
N1 C8 C4 118.69(18)
O3 C9 O4 122.34(19)
O3 C9 N1 129.2(2)
O4 C9 N1 108.46(17)
O4 C10 C34 107.99(16)
O4 C10 C28 106.88(16)
C34 C10 C28 111.18(17)
O4 C10 C11 101.35(16)
C34 C10 C11 116.86(18)
C28 C10 C11 111.60(17)
N1 C11 C40 111.41(17)
N1 C11 C10 98.65(16)
C40 C11 C10 116.68(18)
C14 C12 C13 105.7(3)
C14 C12 C15 109.7(3)
C13 C12 C15 108.9(3)
C14 C12 Si1 109.0(2)
C13 C12 Si1 109.7(2)
C15 C12 Si1 113.6(2)
C18 C16 C17 108.7(4)
C18 C16 C19 108.5(3)
C17 C16 C19 109.1(3)
C18 C16 Si1 112.9(2)
C17 C16 Si1 107.2(2)
C19 C16 Si1 110.3(2)
C25 C20 C21 117.0(2)
C25 C20 C2 123.1(2)
C21 C20 C2 119.8(2)
C22 C21 C20 121.6(2)
C23 C22 C21 120.4(2)
C22 C23 C24 119.1(2)
C23 C24 C25 121.0(2)
C24 C25 C20 120.9(2)
C29 C28 C33 118.3(2)
C29 C28 C10 123.02(19)
C33 C28 C10 118.62(19)
C30 C29 C28 120.3(2)
C31 C30 C29 121.1(2)
C30 C31 C32 118.9(2)
C33 C32 C31 120.7(2)
C32 C33 C28 120.6(2)
C39 C34 C35 119.1(2)
C39 C34 C10 121.29(19)
C35 C34 C10 119.55(19)
C36 C35 C34 120.4(2)
C35 C36 C37 120.3(2)
C38 C37 C36 119.8(2)
C37 C38 C39 120.4(2)
C34 C39 C38 120.0(2)
C41 C40 C42 109.8(2)
C41 C40 C11 114.74(18)
C42 C40 C11 110.14(19)
C44 O5 C45 113.2(4)
O5 C44 C43 110.0(6)
C46 C45 O5 112.7(5)

loop_
_geom_bond_atom_site_label_1
_geom_bond_atom_site_label_2
_geom_bond_distance
Si1 O1 1.6733(17)
Si1 C7 1.886(3)
Si1 C12 1.887(3)
Si1 C16 1.901(3)
O1 C1 1.385(3)
O2 C8 1.213(3)
O3 C9 1.192(3)
O4 C9 1.346(3)
O4 C10 1.465(2)
N1 C8 1.398(3)
N1 C9 1.402(3)
N1 C11 1.483(3)
C1 C2 1.336(3)
C1 C6 1.520(3)
C2 C20 1.490(3)
C2 C3 1.521(3)
C3 C4 1.538(3)
C4 C8 1.507(3)
C4 C5 1.549(3)
C5 C26 1.527(4)
C5 C6 1.537(3)
C6 C7 1.563(3)
C7 C27 1.547(4)
C10 C34 1.520(3)
C10 C28 1.530(3)
C10 C11 1.552(3)
C11 C40 1.537(3)
C12 C14 1.531(4)
C12 C13 1.536(5)
C12 C15 1.541(4)
C16 C18 1.520(5)
C16 C17 1.523(5)
C16 C19 1.536(4)
C20 C25 1.392(3)
C20 C21 1.402(3)
C21 C22 1.390(4)
C22 C23 1.369(4)
C23 C24 1.381(4)
C24 C25 1.390(4)
C28 C29 1.391(3)
C28 C33 1.393(3)
C29 C30 1.390(3)
C30 C31 1.364(4)
C31 C32 1.393(4)
C32 C33 1.375(4)
C34 C39 1.391(3)
C34 C35 1.392(3)
C35 C36 1.380(3)
C36 C37 1.386(4)
C37 C38 1.374(4)
C38 C39 1.393(3)
C40 C41 1.526(3)
C40 C42 1.531(3)
O5 C44 1.408(7)
O5 C45 1.410(6)
C43 C44 1.447(10)
C45 C46 1.404(8)

loop_
_geom_torsion_atom_site_label_1
_geom_torsion_atom_site_label_2
_geom_torsion_atom_site_label_3
_geom_torsion_atom_site_label_4
_geom_torsion
C7 Si1 O1 C1 5.44(18)
C12 Si1 O1 C1 125.33(17)
C16 Si1 O1 C1 -109.45(17)
Si1 O1 C1 C2 154.49(18)
Si1 O1 C1 C6 -24.7(2)
O1 C1 C2 C20 1.3(3)
C6 C1 C2 C20 -179.6(2)
O1 C1 C2 C3 -178.81(19)
C6 C1 C2 C3 0.2(3)
C1 C2 C3 C4 -18.8(3)
C20 C2 C3 C4 161.12(18)
C2 C3 C4 C8 174.70(17)
C2 C3 C4 C5 52.5(2)
C8 C4 C5 C26 49.8(3)
C3 C4 C5 C26 170.5(2)
C8 C4 C5 C6 173.02(18)
C3 C4 C5 C6 -66.3(2)
C2 C1 C6 C5 -14.9(3)
O1 C1 C6 C5 164.23(18)
C2 C1 C6 C7 -143.9(2)
O1 C1 C6 C7 35.2(2)
C26 C5 C6 C1 167.5(2)
C4 C5 C6 C1 45.4(2)
C26 C5 C6 C7 -68.5(3)
C4 C5 C6 C7 169.4(2)
C1 C6 C7 C27 -156.1(2)
C5 C6 C7 C27 77.7(3)
C1 C6 C7 Si1 -28.1(2)
C5 C6 C7 Si1 -154.21(18)
O1 Si1 C7 C27 140.9(2)
C12 Si1 C7 C27 30.9(3)
C16 Si1 C7 C27 -107.3(3)
O1 Si1 C7 C6 14.01(18)
C12 Si1 C7 C6 -96.04(19)
C16 Si1 C7 C6 125.77(18)
C9 N1 C8 O2 -165.4(2)
C11 N1 C8 O2 0.0(3)
C9 N1 C8 C4 13.4(3)
C11 N1 C8 C4 178.76(19)
C3 C4 C8 O2 -54.6(3)
C5 C4 C8 O2 67.5(3)
C3 C4 C8 N1 126.6(2)
C5 C4 C8 N1 -111.3(2)
C10 O4 C9 O3 169.2(2)
C10 O4 C9 N1 -13.1(2)
C8 N1 C9 O3 -26.9(4)
C11 N1 C9 O3 166.1(2)
C8 N1 C9 O4 155.7(2)
C11 N1 C9 O4 -11.3(2)
C9 O4 C10 C34 153.84(17)
C9 O4 C10 C28 -86.46(19)
C9 O4 C10 C11 30.5(2)
C8 N1 C11 C40 97.6(2)
C9 N1 C11 C40 -94.7(2)
C8 N1 C11 C10 -139.2(2)
C9 N1 C11 C10 28.5(2)
O4 C10 C11 N1 -33.84(18)
C34 C10 C11 N1 -150.89(17)
C28 C10 C11 N1 79.61(19)
O4 C10 C11 C40 85.5(2)
C34 C10 C11 C40 -31.6(3)
C28 C10 C11 C40 -161.07(17)
O1 Si1 C12 C14 -61.1(3)
C7 Si1 C12 C14 43.4(3)
C16 Si1 C12 C14 179.5(3)
O1 Si1 C12 C13 54.2(2)
C7 Si1 C12 C13 158.7(2)
C16 Si1 C12 C13 -65.3(3)
O1 Si1 C12 C15 176.3(2)
C7 Si1 C12 C15 -79.2(3)
C16 Si1 C12 C15 56.8(3)
O1 Si1 C16 C18 -73.4(3)
C7 Si1 C16 C18 -177.2(3)
C12 Si1 C16 C18 44.6(4)
O1 Si1 C16 C17 46.3(3)
C7 Si1 C16 C17 -57.5(3)
C12 Si1 C16 C17 164.3(3)
O1 Si1 C16 C19 165.0(2)
C7 Si1 C16 C19 61.2(3)
C12 Si1 C16 C19 -77.1(3)
C1 C2 C20 C25 27.5(3)
C3 C2 C20 C25 -152.4(2)
C1 C2 C20 C21 -154.7(2)
C3 C2 C20 C21 25.5(3)
C25 C20 C21 C22 0.4(4)
C2 C20 C21 C22 -177.5(2)
C20 C21 C22 C23 -0.2(4)
C21 C22 C23 C24 -0.7(4)
C22 C23 C24 C25 1.2(4)
C23 C24 C25 C20 -0.9(4)
C21 C20 C25 C24 0.1(4)
C2 C20 C25 C24 178.0(2)
O4 C10 C28 C29 148.49(19)
C34 C10 C28 C29 -93.9(2)
C11 C10 C28 C29 38.5(3)
O4 C10 C28 C33 -33.2(3)
C34 C10 C28 C33 84.5(2)
C11 C10 C28 C33 -143.1(2)
C33 C28 C29 C30 1.6(3)
C10 C28 C29 C30 180.0(2)
C28 C29 C30 C31 -1.2(4)
C29 C30 C31 C32 0.6(4)
C30 C31 C32 C33 -0.4(4)
C31 C32 C33 C28 0.8(4)
C29 C28 C33 C32 -1.4(4)
C10 C28 C33 C32 -179.9(2)
O4 C10 C34 C39 -4.5(3)
C28 C10 C34 C39 -121.4(2)
C11 C10 C34 C39 108.9(2)
O4 C10 C34 C35 174.03(19)
C28 C10 C34 C35 57.1(3)
C11 C10 C34 C35 -72.6(3)
C39 C34 C35 C36 -1.1(3)
C10 C34 C35 C36 -179.7(2)
C34 C35 C36 C37 -0.5(4)
C35 C36 C37 C38 1.3(4)
C36 C37 C38 C39 -0.5(4)
C35 C34 C39 C38 2.0(3)
C10 C34 C39 C38 -179.5(2)
C37 C38 C39 C34 -1.2(4)
N1 C11 C40 C41 53.4(2)
C10 C11 C40 C41 -58.8(2)
N1 C11 C40 C42 -71.1(2)
C10 C11 C40 C42 176.66(19)
C45 O5 C44 C43 179.8(5)
C44 O5 C45 C46 179.0(5)
